data_7234463
loop_
_publ_author_name
'Maxime Romain'
'Denis Tondelier'
'Olivier Jeannin'
'Bernard Geffroy'
'Joelle Rault-Berthelot'
'Cyril Poriel'

_publ_section_title
;
 Properties modulation of organic semi-conductors based on a
 donor-spiro-acceptor (D-spiro-A) molecular design: new host materials for
 efficient sky-blue PhOLEDs
;
_journal_name_full 'Journal of Materials Chemistry C'
_journal_page_first 9701
_journal_page_last 9713
_journal_paper_doi 10.1039/C5TC01812A
_journal_volume 3
_journal_year 2015
_chemical_formula_moiety 'C29 H19 N3, 2(C H Cl3)'
_chemical_formula_sum 'C31 H21 Cl6 N3'
_chemical_formula_weight 648.21
_space_group_IT_number 14
_space_group_name_Hall '-P 2yn'
_space_group_name_H-M_alt 'P 1 21/n 1'
_symmetry_cell_setting monoclinic
_symmetry_space_group_name_Hall '-P 2yn'
_symmetry_space_group_name_H-M 'P 1 21/n 1'
_atom_sites_solution_hydrogens geom
_atom_sites_solution_primary direct
_atom_sites_solution_secondary difmap
_cell_angle_alpha 90.00
_cell_angle_beta 92.164(3)
_cell_angle_gamma 90.00
_cell_formula_units_Z 4
_cell_length_a 7.7816(5)
_cell_length_b 17.2667(11)
_cell_length_c 21.6500(13)
_cell_measurement_reflns_used 7193
_cell_measurement_temperature 150(2)
_cell_measurement_theta_max 27.08
_cell_measurement_theta_min 2.54
_cell_volume 2906.9(3)
_computing_cell_refinement 'Bruker SMART'
_computing_data_collection 'Bruker SAINT'
_computing_data_reduction 'Bruker SAINT'
_computing_molecular_graphics 'Ortep-3 for Windows (Farrugia, 1997)'
_computing_publication_material 'WinGX publication routines (Farrugia, 1999)'
_computing_structure_refinement 'SHELXL-97 (Sheldrick, 1997)'
_computing_structure_solution 'SIR97 (Altomare et al., 1999)'
_diffrn_ambient_temperature 150(2)
_diffrn_detector 'CCD plate'
_diffrn_measured_fraction_theta_full 0.998
_diffrn_measured_fraction_theta_max 0.998
_diffrn_measurement_device_type 'APEXII, Bruker-AXS'
_diffrn_measurement_method 'CCD rotation images, thin slices'
_diffrn_radiation_monochromator graphite
_diffrn_radiation_source 'fine-focus sealed tube'
_diffrn_radiation_type MoK\a
_diffrn_radiation_wavelength 0.71073
_diffrn_reflns_av_R_equivalents 0.0393
_diffrn_reflns_av_sigmaI/netI 0.0382
_diffrn_reflns_limit_h_max 7
_diffrn_reflns_limit_h_min -10
_diffrn_reflns_limit_k_max 22
_diffrn_reflns_limit_k_min -22
_diffrn_reflns_limit_l_max 25
_diffrn_reflns_limit_l_min -28
_diffrn_reflns_number 25701
_diffrn_reflns_theta_full 27.50
_diffrn_reflns_theta_max 27.50
_diffrn_reflns_theta_min 1.51
_exptl_absorpt_coefficient_mu 0.619
_exptl_absorpt_correction_T_max 0.964
_exptl_absorpt_correction_T_min 0.908
_exptl_absorpt_correction_type multi-scan
_exptl_absorpt_process_details
;
  [Sheldrick, G.M. (2002). SADABS Bruker AXS Inc., Madison, Wisconsin, USA]
;
_exptl_crystal_colour colorless
_exptl_crystal_density_diffrn 1.481
_exptl_crystal_density_method 'not measured'
_exptl_crystal_description prism
_exptl_crystal_F_000 1320
_exptl_crystal_size_max 0.26
_exptl_crystal_size_mid 0.13
_exptl_crystal_size_min 0.06
_refine_diff_density_max 0.525
_refine_diff_density_min -0.666
_refine_diff_density_rms 0.068
_refine_ls_extinction_method none
_refine_ls_goodness_of_fit_ref 1.054
_refine_ls_hydrogen_treatment constr
_refine_ls_matrix_type full
_refine_ls_number_parameters 361
_refine_ls_number_reflns 6660
_refine_ls_number_restraints 0
_refine_ls_restrained_S_all 1.054
_refine_ls_R_factor_all 0.0632
_refine_ls_R_factor_gt 0.0446
_refine_ls_shift/su_max 0.001
_refine_ls_shift/su_mean 0.000
_refine_ls_structure_factor_coef Fsqd
_refine_ls_weighting_details 'calc w=1/[\s^2^(Fo^2^)+(0.0599P)^2^+2.1297P] where P=(Fo^2^+2Fc^2^)/3'
_refine_ls_weighting_scheme calc
_refine_ls_wR_factor_gt 0.1185
_refine_ls_wR_factor_ref 0.1324
_reflns_number_gt 5039
_reflns_number_total 6660
_reflns_threshold_expression >2sigma(I)
_cod_data_source_file J-Mater-Chem-C-2015-3-9701.cif
_cod_data_source_block 4
_cod_original_sg_symbol_H-M 'P 21/n'
_cod_database_code 7234463

loop_
_symmetry_equiv_pos_as_xyz
'x, y, z'
'-x+1/2, y+1/2, -z+1/2'
'-x, -y, -z'
'x-1/2, -y-1/2, z-1/2'

loop_
_atom_site_label
_atom_site_type_symbol
_atom_site_fract_x
_atom_site_fract_y
_atom_site_fract_z
_atom_site_U_iso_or_equiv
_atom_site_adp_type
_atom_site_occupancy
_atom_site_symmetry_multiplicity
_atom_site_calc_flag
_atom_site_refinement_flags
_atom_site_disorder_assembly
_atom_site_disorder_group
C1 C 0.9293(3) -0.00163(11) 0.30251(9) 0.0162(4) Uani 1 1 d . . .
C2 C 0.7598(3) -0.04375(11) 0.31182(9) 0.0164(4) Uani 1 1 d . . .
C3 C 0.6118(3) -0.04751(11) 0.27454(9) 0.0193(4) Uani 1 1 d . . .
H3 H 0.6028 -0.0215 0.2370 0.023 Uiso 1 1 calc R . .
C4 C 0.4766(3) -0.09208(12) 0.29572(10) 0.0219(4) Uani 1 1 d . . .
H4 H 0.3741 -0.0958 0.2724 0.026 Uiso 1 1 calc R . .
C5 C 0.4953(3) -0.13091(12) 0.35180(10) 0.0234(5) Uani 1 1 d . . .
H5 H 0.4035 -0.1607 0.3645 0.028 Uiso 1 1 calc R . .
C6 C 0.7640(3) -0.08428(11) 0.36782(9) 0.0182(4) Uani 1 1 d . . .
C7 C 0.9304(3) -0.06985(11) 0.39992(9) 0.0189(4) Uani 1 1 d . . .
C8 C 1.1341(3) -0.07364(14) 0.47658(10) 0.0274(5) Uani 1 1 d . . .
H8 H 1.1738 -0.0916 0.5150 0.033 Uiso 1 1 calc R . .
C9 C 1.2397(3) -0.02415(14) 0.44497(10) 0.0275(5) Uani 1 1 d . . .
H9 H 1.3457 -0.0094 0.4624 0.033 Uiso 1 1 calc R . .
C10 C 1.1865(3) 0.00346(12) 0.38676(10) 0.0223(4) Uani 1 1 d . . .
H10 H 1.2549 0.0367 0.3645 0.027 Uiso 1 1 calc R . .
C11 C 1.0275(3) -0.02087(11) 0.36379(9) 0.0176(4) Uani 1 1 d . . .
C12 C 0.9072(3) 0.08571(11) 0.29578(9) 0.0163(4) Uani 1 1 d . . .
C13 C 0.7851(3) 0.12478(12) 0.32944(9) 0.0202(4) Uani 1 1 d . . .
H13 H 0.7095 0.0962 0.3527 0.024 Uiso 1 1 calc R . .
C14 C 0.7726(3) 0.20482(12) 0.32938(10) 0.0235(5) Uani 1 1 d . . .
H14 H 0.6896 0.2297 0.3520 0.028 Uiso 1 1 calc R . .
C15 C 0.8865(3) 0.24731(12) 0.29479(10) 0.0234(5) Uani 1 1 d . . .
H15 H 0.8805 0.3011 0.2947 0.028 Uiso 1 1 calc R . .
C16 C 1.0087(3) 0.21033(12) 0.26056(10) 0.0208(4) Uani 1 1 d . . .
H16 H 1.0840 0.2394 0.2376 0.025 Uiso 1 1 calc R . .
C17 C 1.0197(3) 0.12906(11) 0.26032(9) 0.0172(4) Uani 1 1 d . . .
C18 C 1.1313(3) 0.01215(11) 0.21305(9) 0.0174(4) Uani 1 1 d . . .
C19 C 1.2271(3) -0.02130(12) 0.16648(9) 0.0207(4) Uani 1 1 d . . .
H19 H 1.2997 0.0096 0.1438 0.025 Uiso 1 1 calc R . .
C20 C 1.2151(3) -0.09975(13) 0.15374(10) 0.0234(5) Uani 1 1 d . . .
H20 H 1.2789 -0.1211 0.1225 0.028 Uiso 1 1 calc R . .
C21 C 1.1079(3) -0.14655(12) 0.18747(10) 0.0239(5) Uani 1 1 d . . .
H21 H 1.0991 -0.1992 0.1789 0.029 Uiso 1 1 calc R . .
C22 C 1.0140(3) -0.11391(12) 0.23423(10) 0.0208(4) Uani 1 1 d . . .
H22 H 0.9427 -0.1454 0.2570 0.025 Uiso 1 1 calc R . .
C23 C 1.0242(3) -0.03510(11) 0.24778(9) 0.0169(4) Uani 1 1 d . . .
C24 C 1.2586(3) 0.13796(11) 0.18983(10) 0.0200(4) Uani 1 1 d . . .
C25 C 1.4225(3) 0.15284(13) 0.21347(11) 0.0270(5) Uani 1 1 d . . .
H25 H 1.4570 0.1340 0.2522 0.032 Uiso 1 1 calc R . .
C26 C 1.5354(3) 0.19595(14) 0.17930(13) 0.0361(6) Uani 1 1 d . . .
H26 H 1.6460 0.2059 0.1951 0.043 Uiso 1 1 calc R . .
C27 C 1.4844(4) 0.22404(14) 0.12205(13) 0.0391(7) Uani 1 1 d . . .
H27 H 1.5605 0.2530 0.0993 0.047 Uiso 1 1 calc R . .
C28 C 1.3205(4) 0.20930(14) 0.09836(12) 0.0359(6) Uani 1 1 d . . .
H28 H 1.2864 0.2285 0.0597 0.043 Uiso 1 1 calc R . .
C29 C 1.2057(3) 0.16585(13) 0.13210(10) 0.0276(5) Uani 1 1 d . . .
H29 H 1.0954 0.1557 0.1162 0.033 Uiso 1 1 calc R . .
C30 C 0.7901(4) -0.03853(16) 0.06765(12) 0.0391(6) Uani 1 1 d . . .
H30 H 0.9107 -0.0501 0.0786 0.047 Uiso 1 1 calc R . .
C31 C 1.1980(3) -0.29136(13) 0.02241(10) 0.0264(5) Uani 1 1 d . . .
H31 H 1.2426 -0.3228 -0.0111 0.032 Uiso 1 1 calc R . .
N1 N 0.6372(2) -0.12818(10) 0.38871(8) 0.0227(4) Uani 1 1 d . . .
N2 N 0.9784(2) -0.09762(11) 0.45560(8) 0.0243(4) Uani 1 1 d . . .
N3 N 1.1436(2) 0.09180(9) 0.22529(8) 0.0190(4) Uani 1 1 d . . .
Cl1 Cl 0.72592(13) 0.04083(5) 0.11201(3) 0.0566(2) Uani 1 1 d . . .
Cl2 Cl 0.77364(13) -0.01581(5) -0.01146(3) 0.0589(2) Uani 1 1 d . . .
Cl3 Cl 0.66707(12) -0.12045(5) 0.08286(4) 0.0642(3) Uani 1 1 d . . .
Cl4 Cl 1.00867(10) -0.33438(5) 0.04751(4) 0.0597(2) Uani 1 1 d . . .
Cl5 Cl 1.35321(10) -0.28766(4) 0.08282(3) 0.0492(2) Uani 1 1 d . . .
Cl6 Cl 1.15564(11) -0.19759(4) -0.00572(3) 0.0511(2) Uani 1 1 d . . .

loop_
_atom_site_aniso_label
_atom_site_aniso_U_11
_atom_site_aniso_U_22
_atom_site_aniso_U_33
_atom_site_aniso_U_23
_atom_site_aniso_U_13
_atom_site_aniso_U_12
C1 0.0162(10) 0.0160(9) 0.0164(9) 0.0011(7) 0.0021(8) 0.0007(7)
C2 0.0182(10) 0.0137(9) 0.0176(9) -0.0005(7) 0.0042(8) 0.0008(7)
C3 0.0214(11) 0.0179(9) 0.0186(10) 0.0011(8) 0.0012(8) 0.0018(8)
C4 0.0176(11) 0.0221(10) 0.0260(11) -0.0032(9) 0.0017(8) 0.0005(8)
C5 0.0214(11) 0.0197(10) 0.0294(11) 0.0003(9) 0.0066(9) -0.0037(8)
C6 0.0216(11) 0.0160(9) 0.0171(9) 0.0001(8) 0.0032(8) 0.0021(8)
C7 0.0225(11) 0.0167(9) 0.0175(10) -0.0001(8) 0.0020(8) 0.0043(8)
C8 0.0296(13) 0.0311(12) 0.0212(11) -0.0017(9) -0.0044(9) 0.0098(10)
C9 0.0227(12) 0.0320(12) 0.0273(12) -0.0058(10) -0.0063(9) 0.0036(9)
C10 0.0223(11) 0.0195(10) 0.0252(11) -0.0030(8) 0.0011(9) 0.0014(8)
C11 0.0202(10) 0.0147(9) 0.0180(10) -0.0023(8) 0.0008(8) 0.0030(8)
C12 0.0172(10) 0.0156(9) 0.0159(9) -0.0005(7) -0.0010(7) 0.0003(8)
C13 0.0211(11) 0.0202(10) 0.0195(10) 0.0014(8) 0.0039(8) 0.0009(8)
C14 0.0248(12) 0.0211(10) 0.0249(11) -0.0014(9) 0.0050(9) 0.0064(9)
C15 0.0304(12) 0.0145(9) 0.0255(11) 0.0009(8) 0.0020(9) 0.0033(9)
C16 0.0253(11) 0.0173(10) 0.0199(10) 0.0035(8) 0.0023(8) -0.0016(8)
C17 0.0183(10) 0.0174(9) 0.0158(9) 0.0001(8) 0.0000(8) 0.0023(8)
C18 0.0197(10) 0.0162(9) 0.0160(9) -0.0002(8) -0.0020(8) 0.0011(8)
C19 0.0214(11) 0.0220(10) 0.0189(10) 0.0015(8) 0.0035(8) -0.0004(8)
C20 0.0249(11) 0.0250(11) 0.0207(10) -0.0065(9) 0.0043(9) 0.0025(9)
C21 0.0260(12) 0.0173(10) 0.0283(11) -0.0067(9) 0.0011(9) 0.0000(8)
C22 0.0207(11) 0.0173(10) 0.0245(10) -0.0006(8) 0.0023(8) -0.0004(8)
C23 0.0171(10) 0.0167(9) 0.0168(9) -0.0005(8) 0.0001(8) 0.0000(8)
C24 0.0225(11) 0.0148(9) 0.0230(10) 0.0000(8) 0.0070(8) -0.0004(8)
C25 0.0261(12) 0.0250(11) 0.0300(12) -0.0042(9) 0.0033(9) -0.0010(9)
C26 0.0276(13) 0.0311(12) 0.0506(16) -0.0104(12) 0.0119(11) -0.0110(10)
C27 0.0480(17) 0.0204(11) 0.0514(16) -0.0035(11) 0.0317(13) -0.0075(11)
C28 0.0559(18) 0.0237(11) 0.0292(12) 0.0075(10) 0.0184(12) 0.0048(11)
C29 0.0320(13) 0.0252(11) 0.0258(11) 0.0029(9) 0.0043(9) 0.0030(9)
C30 0.0428(16) 0.0394(14) 0.0355(14) 0.0099(12) 0.0060(12) 0.0012(12)
C31 0.0295(12) 0.0274(11) 0.0222(11) -0.0058(9) 0.0017(9) 0.0008(9)
N1 0.0255(10) 0.0199(9) 0.0230(9) 0.0034(7) 0.0062(7) -0.0020(7)
N2 0.0304(11) 0.0255(9) 0.0171(9) 0.0029(7) 0.0012(8) 0.0068(8)
N3 0.0218(9) 0.0146(8) 0.0212(9) 0.0009(7) 0.0069(7) -0.0007(7)
Cl1 0.0829(6) 0.0500(4) 0.0374(4) -0.0006(3) 0.0107(4) 0.0017(4)
Cl2 0.0877(6) 0.0585(5) 0.0309(4) 0.0056(3) 0.0090(4) -0.0105(4)
Cl3 0.0707(6) 0.0437(4) 0.0795(6) 0.0218(4) 0.0200(5) -0.0087(4)
Cl4 0.0441(4) 0.0639(5) 0.0731(5) -0.0114(4) 0.0301(4) -0.0156(4)
Cl5 0.0637(5) 0.0335(3) 0.0481(4) -0.0102(3) -0.0288(3) 0.0086(3)
Cl6 0.0787(6) 0.0356(4) 0.0380(4) 0.0050(3) -0.0126(4) 0.0072(3)

loop_
_atom_type_symbol
_atom_type_description
_atom_type_scat_dispersion_real
_atom_type_scat_dispersion_imag
_atom_type_scat_source
C C 0.0033 0.0016 'International Tables Vol C Tables 4.2.6.8 and 6.1.1.4'
H H 0.0000 0.0000 'International Tables Vol C Tables 4.2.6.8 and 6.1.1.4'
N N 0.0061 0.0033 'International Tables Vol C Tables 4.2.6.8 and 6.1.1.4'
Cl Cl 0.1484 0.1585 'International Tables Vol C Tables 4.2.6.8 and 6.1.1.4'

loop_
_geom_angle_atom_site_label_1
_geom_angle_atom_site_label_2
_geom_angle_atom_site_label_3
_geom_angle
_geom_angle_site_symmetry_1
_geom_angle_site_symmetry_3
C12 C1 C2 112.89(16) . .
C12 C1 C23 110.80(16) . .
C2 C1 C23 111.48(16) . .
C12 C1 C11 110.24(16) . .
C2 C1 C11 100.74(15) . .
C23 C1 C11 110.28(16) . .
C3 C2 C6 118.29(19) . .
C3 C2 C1 130.57(18) . .
C6 C2 C1 111.14(17) . .
C2 C3 C4 117.13(19) . .
C2 C3 H3 121.4 . .
C4 C3 H3 121.4 . .
C5 C4 C3 119.9(2) . .
C5 C4 H4 120.1 . .
C3 C4 H4 120.1 . .
N1 C5 C4 124.1(2) . .
N1 C5 H5 117.9 . .
C4 C5 H5 117.9 . .
N1 C6 C2 125.72(19) . .
N1 C6 C7 125.82(18) . .
C2 C6 C7 108.47(18) . .
N2 C7 C11 125.8(2) . .
N2 C7 C6 125.28(19) . .
C11 C7 C6 108.94(17) . .
N2 C8 C9 124.6(2) . .
N2 C8 H8 117.7 . .
C9 C8 H8 117.7 . .
C8 C9 C10 119.7(2) . .
C8 C9 H9 120.1 . .
C10 C9 H9 120.1 . .
C11 C10 C9 116.9(2) . .
C11 C10 H10 121.6 . .
C9 C10 H10 121.6 . .
C10 C11 C7 118.67(19) . .
C10 C11 C1 130.70(19) . .
C7 C11 C1 110.62(17) . .
C13 C12 C17 118.69(18) . .
C13 C12 C1 120.38(18) . .
C17 C12 C1 120.66(17) . .
C14 C13 C12 122.1(2) . .
C14 C13 H13 118.9 . .
C12 C13 H13 118.9 . .
C13 C14 C15 118.7(2) . .
C13 C14 H14 120.6 . .
C15 C14 H14 120.6 . .
C16 C15 C14 120.65(19) . .
C16 C15 H15 119.7 . .
C14 C15 H15 119.7 . .
C15 C16 C17 120.38(19) . .
C15 C16 H16 119.8 . .
C17 C16 H16 119.8 . .
C12 C17 N3 120.42(17) . .
C12 C17 C16 119.43(19) . .
N3 C17 C16 120.15(18) . .
C19 C18 N3 120.38(18) . .
C19 C18 C23 119.23(18) . .
N3 C18 C23 120.38(18) . .
C20 C19 C18 120.9(2) . .
C20 C19 H19 119.6 . .
C18 C19 H19 119.6 . .
C19 C20 C21 120.1(2) . .
C19 C20 H20 119.9 . .
C21 C20 H20 119.9 . .
C20 C21 C22 119.33(19) . .
C20 C21 H21 120.3 . .
C22 C21 H21 120.3 . .
C21 C22 C23 121.4(2) . .
C21 C22 H22 119.3 . .
C23 C22 H22 119.3 . .
C22 C23 C18 119.00(18) . .
C22 C23 C1 120.37(18) . .
C18 C23 C1 120.50(17) . .
C25 C24 C29 120.5(2) . .
C25 C24 N3 119.29(19) . .
C29 C24 N3 120.2(2) . .
C24 C25 C26 119.8(2) . .
C24 C25 H25 120.1 . .
C26 C25 H25 120.1 . .
C27 C26 C25 120.2(2) . .
C27 C26 H26 119.9 . .
C25 C26 H26 119.9 . .
C26 C27 C28 120.0(2) . .
C26 C27 H27 120.0 . .
C28 C27 H27 120.0 . .
C27 C28 C29 120.4(2) . .
C27 C28 H28 119.8 . .
C29 C28 H28 119.8 . .
C24 C29 C28 119.0(2) . .
C24 C29 H29 120.5 . .
C28 C29 H29 120.5 . .
Cl3 C30 Cl2 110.15(16) . .
Cl3 C30 Cl1 111.08(15) . .
Cl2 C30 Cl1 110.31(15) . .
Cl3 C30 H30 108.4 . .
Cl2 C30 H30 108.4 . .
Cl1 C30 H30 108.4 . .
Cl5 C31 Cl4 110.38(13) . .
Cl5 C31 Cl6 109.95(12) . .
Cl4 C31 Cl6 110.41(13) . .
Cl5 C31 H31 108.7 . .
Cl4 C31 H31 108.7 . .
Cl6 C31 H31 108.7 . .
C6 N1 C5 114.86(18) . .
C7 N2 C8 114.33(19) . .
C18 N3 C17 120.51(17) . .
C18 N3 C24 118.72(16) . .
C17 N3 C24 119.14(16) . .

loop_
_geom_bond_atom_site_label_1
_geom_bond_atom_site_label_2
_geom_bond_distance
_geom_bond_site_symmetry_2
C1 C12 1.524(3) .
C1 C2 1.526(3) .
C1 C23 1.533(3) .
C1 C11 1.542(3) .
C2 C3 1.383(3) .
C2 C6 1.399(3) .
C3 C4 1.395(3) .
C3 H3 0.9300 .
C4 C5 1.390(3) .
C4 H4 0.9300 .
C5 N1 1.339(3) .
C5 H5 0.9300 .
C6 N1 1.336(3) .
C6 C7 1.467(3) .
C7 N2 1.337(3) .
C7 C11 1.394(3) .
C8 N2 1.344(3) .
C8 C9 1.384(3) .
C8 H8 0.9300 .
C9 C10 1.395(3) .
C9 H9 0.9300 .
C10 C11 1.382(3) .
C10 H10 0.9300 .
C12 C13 1.393(3) .
C12 C17 1.402(3) .
C13 C14 1.385(3) .
C13 H13 0.9300 .
C14 C15 1.391(3) .
C14 H14 0.9300 .
C15 C16 1.384(3) .
C15 H15 0.9300 .
C16 C17 1.406(3) .
C16 H16 0.9300 .
C17 N3 1.405(3) .
C18 C19 1.401(3) .
C18 N3 1.403(3) .
C18 C23 1.405(3) .
C19 C20 1.385(3) .
C19 H19 0.9300 .
C20 C21 1.388(3) .
C20 H20 0.9300 .
C21 C22 1.390(3) .
C21 H21 0.9300 .
C22 C23 1.394(3) .
C22 H22 0.9300 .
C24 C25 1.380(3) .
C24 C29 1.387(3) .
C24 N3 1.442(3) .
C25 C26 1.387(3) .
C25 H25 0.9300 .
C26 C27 1.375(4) .
C26 H26 0.9300 .
C27 C28 1.381(4) .
C27 H27 0.9300 .
C28 C29 1.394(3) .
C28 H28 0.9300 .
C29 H29 0.9300 .
C30 Cl3 1.746(3) .
C30 Cl2 1.757(3) .
C30 Cl1 1.757(3) .
C30 H30 0.9800 .
C31 Cl5 1.748(2) .
C31 Cl4 1.755(2) .
C31 Cl6 1.757(2) .
C31 H31 0.9800 .

loop_
_geom_torsion_atom_site_label_1
_geom_torsion_atom_site_label_2
_geom_torsion_atom_site_label_3
_geom_torsion_atom_site_label_4
_geom_torsion
_geom_torsion_site_symmetry_1
_geom_torsion_site_symmetry_2
_geom_torsion_site_symmetry_3
_geom_torsion_site_symmetry_4
C12 C1 C2 C3 59.9(3) . . . .
C23 C1 C2 C3 -65.6(3) . . . .
C11 C1 C2 C3 177.5(2) . . . .
C12 C1 C2 C6 -120.52(18) . . . .
C23 C1 C2 C6 114.00(18) . . . .
C11 C1 C2 C6 -3.0(2) . . . .
C6 C2 C3 C4 -0.2(3) . . . .
C1 C2 C3 C4 179.37(19) . . . .
C2 C3 C4 C5 -0.7(3) . . . .
C3 C4 C5 N1 0.8(3) . . . .
C3 C2 C6 N1 1.2(3) . . . .
C1 C2 C6 N1 -178.45(18) . . . .
C3 C2 C6 C7 -178.32(17) . . . .
C1 C2 C6 C7 2.1(2) . . . .
N1 C6 C7 N2 -1.3(3) . . . .
C2 C6 C7 N2 178.24(19) . . . .
N1 C6 C7 C11 -179.56(19) . . . .
C2 C6 C7 C11 -0.1(2) . . . .
N2 C8 C9 C10 -0.8(4) . . . .
C8 C9 C10 C11 0.1(3) . . . .
C9 C10 C11 C7 0.9(3) . . . .
C9 C10 C11 C1 179.4(2) . . . .
N2 C7 C11 C10 -1.4(3) . . . .
C6 C7 C11 C10 176.86(18) . . . .
N2 C7 C11 C1 179.78(19) . . . .
C6 C7 C11 C1 -1.9(2) . . . .
C12 C1 C11 C10 -56.2(3) . . . .
C2 C1 C11 C10 -175.7(2) . . . .
C23 C1 C11 C10 66.5(3) . . . .
C12 C1 C11 C7 122.39(18) . . . .
C2 C1 C11 C7 2.9(2) . . . .
C23 C1 C11 C7 -114.94(18) . . . .
C2 C1 C12 C13 35.7(3) . . . .
C23 C1 C12 C13 161.58(18) . . . .
C11 C1 C12 C13 -76.1(2) . . . .
C2 C1 C12 C17 -150.34(18) . . . .
C23 C1 C12 C17 -24.5(2) . . . .
C11 C1 C12 C17 97.9(2) . . . .
C17 C12 C13 C14 -0.6(3) . . . .
C1 C12 C13 C14 173.42(19) . . . .
C12 C13 C14 C15 -0.3(3) . . . .
C13 C14 C15 C16 0.7(3) . . . .
C14 C15 C16 C17 -0.1(3) . . . .
C13 C12 C17 N3 -179.40(18) . . . .
C1 C12 C17 N3 6.6(3) . . . .
C13 C12 C17 C16 1.2(3) . . . .
C1 C12 C17 C16 -172.80(18) . . . .
C15 C16 C17 C12 -0.9(3) . . . .
C15 C16 C17 N3 179.74(19) . . . .
N3 C18 C19 C20 -179.57(19) . . . .
C23 C18 C19 C20 1.1(3) . . . .
C18 C19 C20 C21 -0.4(3) . . . .
C19 C20 C21 C22 -0.4(3) . . . .
C20 C21 C22 C23 0.4(3) . . . .
C21 C22 C23 C18 0.4(3) . . . .
C21 C22 C23 C1 -175.62(19) . . . .
C19 C18 C23 C22 -1.1(3) . . . .
N3 C18 C23 C22 179.60(18) . . . .
C19 C18 C23 C1 174.89(18) . . . .
N3 C18 C23 C1 -4.4(3) . . . .
C12 C1 C23 C22 -160.66(18) . . . .
C2 C1 C23 C22 -34.0(3) . . . .
C11 C1 C23 C22 77.0(2) . . . .
C12 C1 C23 C18 23.4(3) . . . .
C2 C1 C23 C18 150.05(18) . . . .
C11 C1 C23 C18 -98.9(2) . . . .
C29 C24 C25 C26 -0.1(3) . . . .
N3 C24 C25 C26 178.8(2) . . . .
C24 C25 C26 C27 0.2(4) . . . .
C25 C26 C27 C28 -0.1(4) . . . .
C26 C27 C28 C29 -0.1(4) . . . .
C25 C24 C29 C28 -0.1(3) . . . .
N3 C24 C29 C28 -178.99(19) . . . .
C27 C28 C29 C24 0.2(3) . . . .
C2 C6 N1 C5 -1.1(3) . . . .
C7 C6 N1 C5 178.26(19) . . . .
C4 C5 N1 C6 0.2(3) . . . .
C11 C7 N2 C8 0.8(3) . . . .
C6 C7 N2 C8 -177.24(19) . . . .
C9 C8 N2 C7 0.3(3) . . . .
C19 C18 N3 C17 164.22(18) . . . .
C23 C18 N3 C17 -16.5(3) . . . .
C19 C18 N3 C24 -1.1(3) . . . .
C23 C18 N3 C24 178.23(18) . . . .
C12 C17 N3 C18 15.4(3) . . . .
C16 C17 N3 C18 -165.20(18) . . . .
C12 C17 N3 C24 -179.33(18) . . . .
C16 C17 N3 C24 0.0(3) . . . .
C25 C24 N3 C18 -95.5(2) . . . .
C29 C24 N3 C18 83.4(2) . . . .
C25 C24 N3 C17 99.0(2) . . . .
C29 C24 N3 C17 -82.1(2) . . . .
